data_9010959
loop_
_publ_author_name
'Gournis, D.'
'Lappas, A.'
'Karakassides, M. A.'
'Tobbens, D.'
'Moukarika, A.'

_publ_section_title
;
 A neutron diffraction study of alkali cation migration in montmorillonites
 Sample: Cs-mont-300
;
_journal_name_full 'Physics and Chemistry of Minerals'
_journal_page_first 49
_journal_page_last 58
_journal_paper_doi 10.1007/s00269-007-0197-z
_journal_volume 35
_journal_year 2008
_chemical_formula_sum 'Al0.86 Cs0.08 Fe0.1 H Mg0.14 O10 Si3.9'
_chemical_name_mineral Montmorillonite
_space_group_IT_number 12
_symmetry_space_group_name_Hall '-C 2y'
_symmetry_space_group_name_H-M 'C 1 2/m 1'
_cell_angle_alpha 90
_cell_angle_beta 100.56
_cell_angle_gamma 90
_cell_formula_units_Z 2
_cell_length_a 5.191
_cell_length_b 8.976
_cell_length_c 11.32
_cell_volume 518.516
_database_code_amcsd 0009129
_exptl_crystal_density_diffrn 2.007
_cod_original_formula_sum 'Si3.9 Al.86 Cs.08 Fe.1 Mg.14 O10 H'
_cod_database_code 9010959

loop_
_space_group_symop_operation_xyz
x,y,z
1/2+x,1/2+y,z
x,-y,z
1/2+x,1/2-y,z
-x,y,-z
1/2-x,1/2+y,-z
-x,-y,-z
1/2-x,1/2-y,-z

loop_
_atom_site_label
_atom_site_fract_x
_atom_site_fract_y
_atom_site_fract_z
_atom_site_occupancy
_atom_site_type_symbol
_atom_site_attached_hydrogens
Si1 0.15300 0.17100 0.30500 0.97500 Si 0
Al1 0.15300 0.17100 0.30500 0.02500 Al 0
Cs 0.00000 0.50000 0.00000 0.08000 Cs 0
Al2 0.00000 0.36900 0.50000 0.38000 Al 0
Fe2 0.00000 0.36900 0.50000 0.05000 Fe 0
Mg2 0.00000 0.36900 0.50000 0.07000 Mg 0
O1 0.27800 0.00000 0.28700 0.50000 O 0
O2 0.40600 0.24000 0.24700 1.00000 O 0
O3 0.18800 0.23800 0.44000 1.00000 O 0
O-H 0.66000 0.00000 0.41500 0.50000 O 1

loop_
_cod_changelog_entry_id
_cod_changelog_entry_author
_cod_changelog_entry_date
_cod_changelog_entry_text
1
;cod-tools version 3.8.0
Id: cif_guess_AMCSD_atom_types 9574 2023-05-10 09:00:05Z saulius
;
2023-05-10T18:52:47+03:00
;Derived atom types and hydrogen counts
from atom names that follow the AMCSD naming convention
(Wat == water, O-H == hydroxyl).
;

loop_
_cod_related_entry_id
_cod_related_entry_database
_cod_related_entry_code
1 AMCSD 0009129
